data_4325758
loop_
_publ_author_name
'Chris Ritchie'
'Manfred Speldrich'
'Robert W. Gable'
'Lorenzo Sorace'
'Paul K\"ogerler'
'Colette Boskovic'

_publ_contact_author_address 'School of Chemistry, University of Melbourne, Victoria, 3010, Australia'
_publ_contact_author_email c.boskovic@unimelb.edu.au
_publ_contact_author_name 'Dr Colette Boskovic'
_publ_contact_author_phone +61-3-8344-4971
_publ_section_title
;
 Utilizing the Adaptive Polyoxometalate [As2W19O67(H2O)]14- To Support a
 Polynuclear Lanthanoid-Based Single-Molecule Magnet
;
_journal_name_full 'Inorganic Chemistry'
_journal_page_first 7004
_journal_page_last 7014
_journal_paper_doi 10.1021/ic200366a
_journal_volume 50
_journal_year 2011
_chemical_formula_moiety '(C6 H13 N2)8, Li8, (H35 Y4 As5 W40 O158 C4 N2),25(H2 O)'
_chemical_formula_sum 'C52 H189 As5 Li8 N18 O183 W40 Y4'
_chemical_formula_weight 12134.97
_chemical_name_systematic
;
 ?
;
_space_group_IT_number 15
_symmetry_cell_setting monoclinic
_symmetry_space_group_name_Hall '-C 2yc'
_symmetry_space_group_name_H-M 'C 1 2/c 1'
_atom_sites_solution_hydrogens none
_atom_sites_solution_primary direct
_atom_sites_solution_secondary difmap
_audit_creation_method SHELXL-97
_cell_angle_alpha 90.00
_cell_angle_beta 109.599(5)
_cell_angle_gamma 90.00
_cell_formula_units_Z 4
_cell_length_a 28.6009(11)
_cell_length_b 25.2575(6)
_cell_length_c 35.4040(13)
_cell_measurement_reflns_used 6871
_cell_measurement_temperature 130(2)
_cell_measurement_theta_max 51.1075
_cell_measurement_theta_min 2.7234
_cell_volume 24093.6(16)
_computing_cell_refinement
; 
CrysAlis RED, Oxford Diffraction Ltd., 
Version 1.171.32.15 (release 10-01-2008 CrysAlis171 .NET) 
(compiled Jan 10 2008,16:37:18) 
;
_computing_data_collection
; 
CrysAlis CCD, Oxford Diffraction Ltd., 
Version 1.171.32.15 (release 10-01-2008 CrysAlis171 .NET) 
(compiled Jan 10 2008,16:37:18) 
;
_computing_data_reduction
; 
CrysAlis RED, Oxford Diffraction Ltd., 
Version 1.171.32.15 (release 10-01-2008 CrysAlis171 .NET) 
(compiled Jan 10 2008,16:37:18) 
;
_computing_structure_refinement 'SHELXL-97 (Sheldrick, 1997)'
_computing_structure_solution 'SHELXS-97 (Sheldrick, 1990)'
_diffrn_ambient_temperature 130(2)
_diffrn_detector_area_resol_mean 16.0711
_diffrn_measured_fraction_theta_full 0.947
_diffrn_measured_fraction_theta_max 0.947
_diffrn_measurement_device_type 'XCalibur S CCD diffractometer'
_diffrn_measurement_method 'omega scans'
_diffrn_radiation_monochromator graphite
_diffrn_radiation_source 'Enhance (Cu) X-ray Source'
_diffrn_radiation_type CuK\a
_diffrn_radiation_wavelength 1.54184
_diffrn_reflns_av_R_equivalents 0.0496
_diffrn_reflns_av_sigmaI/netI 0.0790
_diffrn_reflns_limit_h_max 28
_diffrn_reflns_limit_h_min -27
_diffrn_reflns_limit_k_max 25
_diffrn_reflns_limit_k_min -20
_diffrn_reflns_limit_l_max 34
_diffrn_reflns_limit_l_min -33
_diffrn_reflns_number 25893
_diffrn_reflns_theta_full 51.27
_diffrn_reflns_theta_max 51.27
_diffrn_reflns_theta_min 2.65
_exptl_absorpt_coefficient_mu 37.109
_exptl_absorpt_correction_T_max 0.344
_exptl_absorpt_correction_T_min 0.131
_exptl_absorpt_correction_type analytical
_exptl_absorpt_process_details
; 
CrysAlis RED, Oxford Diffraction Ltd., 
Version 1.171.32.15 (release 10-01-2008 CrysAlis171 .NET) 
(compiled Jan 10 2008,16:37:18) 
empirical absorption correction using spherical harmonics, 
 implemented in SCALE3 ABSPACK scaling algorithm. 
;
_exptl_crystal_colour Colourless
_exptl_crystal_density_diffrn 3.345
_exptl_crystal_density_meas 28.831
_exptl_crystal_description Needle
_exptl_crystal_F_000 21584
_exptl_crystal_size_max 0.1436
_exptl_crystal_size_mid 0.0674
_exptl_crystal_size_min 0.0551
_refine_diff_density_max 3.753
_refine_diff_density_min -1.348
_refine_diff_density_rms 0.334
_refine_ls_extinction_method none
_refine_ls_goodness_of_fit_ref 1.016
_refine_ls_hydrogen_treatment none
_refine_ls_matrix_type full
_refine_ls_number_parameters 776
_refine_ls_number_reflns 12384
_refine_ls_number_restraints 139
_refine_ls_restrained_S_all 1.033
_refine_ls_R_factor_all 0.0967
_refine_ls_R_factor_gt 0.0640
_refine_ls_shift/su_max 0.003
_refine_ls_shift/su_mean 0.000
_refine_ls_structure_factor_coef Fsqd
_refine_ls_weighting_details 'calc w=1/[\s^2^(Fo^2^)+(0.1049P)^2^+0.0000P] where P=(Fo^2^+2Fc^2^)/3'
_refine_ls_weighting_scheme calc
_refine_ls_wR_factor_gt 0.1615
_refine_ls_wR_factor_ref 0.1743
_reflns_number_gt 8708
_reflns_number_total 12384
_reflns_threshold_expression >2sigma(I)
_cod_data_source_file ic200366a_si_002_5.cif
_cod_data_source_block Compound5Y
_cod_original_cell_volume 24093.6(14)
_cod_original_sg_symbol_Hall '-C 2yc '
_cod_database_code 4325758

loop_
_symmetry_equiv_pos_as_xyz
'x, y, z'
'-x, y, -z+1/2'
'x+1/2, y+1/2, z'
'-x+1/2, y+1/2, -z+1/2'
'-x, -y, -z'
'x, -y, z-1/2'
'-x+1/2, -y+1/2, -z'
'x+1/2, -y+1/2, z-1/2'

loop_
_atom_site_label
_atom_site_type_symbol
_atom_site_fract_x
_atom_site_fract_y
_atom_site_fract_z
_atom_site_U_iso_or_equiv
_atom_site_adp_type
_atom_site_occupancy
_atom_site_symmetry_multiplicity
_atom_site_calc_flag
_atom_site_refinement_flags
_atom_site_disorder_assembly
_atom_site_disorder_group
W1 W 0.38630(5) 0.03194(6) 0.22036(5) 0.0397(4) Uani 1 1 d . . .
W2 W 0.31879(5) 0.11097(6) 0.27681(5) 0.0407(4) Uani 1 1 d . . .
W3 W 0.37151(5) 0.17732(6) 0.20461(5) 0.0401(4) Uani 1 1 d . . .
W4 W 0.25834(5) 0.22890(6) 0.15702(5) 0.0403(4) Uani 1 1 d . . .
W5 W 0.31319(5) 0.15948(6) 0.10127(5) 0.0408(4) Uani 1 1 d . . .
W6 W 0.20508(5) 0.16532(6) 0.22845(4) 0.0396(4) Uani 1 1 d . . .
W7 W 0.33400(5) 0.01775(6) 0.11555(5) 0.0422(4) Uani 1 1 d . . .
W8 W 0.21935(5) 0.03104(6) 0.23563(5) 0.0408(4) Uani 1 1 d . . .
W9 W 0.28385(5) -0.04353(6) 0.17843(5) 0.0395(4) Uani 1 1 d . . .
W10 W 0.13449(5) 0.16384(6) 0.11341(5) 0.0389(4) Uani 1 1 d . . .
W11 W 0.07809(5) 0.30075(6) 0.11212(5) 0.0476(4) Uani 1 1 d U . .
W12 W -0.03749(6) 0.34145(6) 0.05182(5) 0.0507(5) Uani 1 1 d . . .
W13 W -0.09387(5) 0.22651(7) 0.08586(5) 0.0486(5) Uani 1 1 d . . .
W14 W 0.12344(5) -0.25021(6) 0.02547(5) 0.0442(4) Uani 1 1 d . . .
W15 W 0.03326(5) -0.22739(6) 0.06603(5) 0.0422(4) Uani 1 1 d . . .
W16 W 0.05694(5) -0.10367(6) -0.07191(5) 0.0416(4) Uani 1 1 d . . .
W17 W 0.02059(5) 0.18518(7) 0.14167(5) 0.0470(4) Uani 1 1 d . . .
W18 W 0.05078(5) 0.31556(6) 0.00898(5) 0.0458(4) Uani 1 1 d U . .
W19 W 0.02938(5) 0.05083(6) 0.02126(4) 0.0336(4) Uani 1 1 d U . .
W20 W 0.09080(5) -0.12424(6) 0.03966(4) 0.0355(4) Uani 1 1 d U . .
As1 As 0.25754(11) 0.09003(13) 0.16082(10) 0.0349(9) Uani 1 1 d . . .
As2 As -0.00541(11) -0.20124(14) -0.03781(10) 0.0371(9) Uani 1 1 d U . .
Y1 Y 0.14260(10) 0.00378(11) 0.11616(9) 0.0396(8) Uani 1 1 d . . .
Y2 Y 0.10422(10) 0.17357(11) -0.00845(9) 0.0391(7) Uani 1 1 d . . .
O1 O 0.4452(7) 0.0194(9) 0.2534(6) 0.047(6) Uiso 1 1 d . . .
O2 O 0.3578(7) 0.0618(9) 0.2571(6) 0.044(6) Uiso 1 1 d . . .
O3 O 0.2804(7) 0.0563(8) 0.2840(6) 0.041(5) Uiso 1 1 d . . .
O4 O 0.3555(7) -0.0323(8) 0.2207(6) 0.035(5) Uiso 1 1 d . . .
O5 O 0.3947(7) 0.0202(9) 0.1706(6) 0.044(6) Uiso 1 1 d . . .
O6 O 0.3941(8) 0.1066(9) 0.2093(6) 0.053(6) Uiso 1 1 d . . .
O7 O 0.3585(7) 0.1209(9) 0.3264(6) 0.047(6) Uiso 1 1 d . . .
O8 O 0.4250(7) 0.2113(8) 0.2331(6) 0.037(5) Uiso 1 1 d . . .
O9 O 0.3459(7) 0.1602(9) 0.2476(6) 0.047(6) Uiso 1 1 d . . .
O10 O 0.2702(7) 0.1620(9) 0.2756(6) 0.046(6) Uiso 1 1 d . . .
O11 O 0.3729(7) 0.1860(9) 0.1528(6) 0.045(6) Uiso 1 1 d . . .
O12 O 0.3255(7) 0.2383(9) 0.1931(6) 0.044(6) Uiso 1 1 d . . .
O13 O 0.1794(8) 0.2092(9) 0.2533(6) 0.052(6) Uiso 1 1 d . . .
O14 O 0.2426(8) 0.2102(9) 0.2040(6) 0.051(6) Uiso 1 1 d . . .
O15 O 0.2968(7) 0.1481(8) 0.1611(6) 0.035(5) Uiso 1 1 d . . .
O16 O 0.1897(7) 0.0987(8) 0.2472(6) 0.038(5) Uiso 1 1 d . . .
O17 O 0.2560(7) 0.0975(8) 0.2115(6) 0.040(5) Uiso 1 1 d . . .
O18 O 0.3056(7) 0.0405(8) 0.1711(6) 0.040(5) Uiso 1 1 d . . .
O19 O 0.1952(8) -0.0084(9) 0.2650(6) 0.051(6) Uiso 1 1 d . . .
O20 O 0.2653(8) -0.0144(9) 0.2225(7) 0.056(6) Uiso 1 1 d . . .
O21 O 0.2854(8) -0.1127(9) 0.1896(7) 0.053(6) Uiso 1 1 d . . .
O22 O 0.3185(7) -0.0481(9) 0.1392(6) 0.049(6) Uiso 1 1 d . . .
O23 O 0.3664(8) -0.0065(9) 0.0858(6) 0.051(6) Uiso 1 1 d . . .
O24 O 0.3468(7) 0.0914(8) 0.1142(6) 0.043(5) Uiso 1 1 d . . .
O25 O 0.2806(8) 0.2244(9) 0.1102(6) 0.054(6) Uiso 1 1 d . . .
O26 O 0.2371(7) 0.2935(9) 0.1509(6) 0.048(6) Uiso 1 1 d . . .
O27 O 0.3337(8) 0.1809(10) 0.0642(7) 0.056(6) Uiso 1 1 d . . .
O28 O 0.2016(7) 0.1898(8) 0.1270(5) 0.035(5) Uiso 1 1 d . . .
O29 O 0.1580(7) 0.1605(8) 0.1795(6) 0.040(5) Uiso 1 1 d . . .
O30 O 0.2542(7) 0.1317(9) 0.0734(6) 0.047(6) Uiso 1 1 d . . .
O31 O 0.1760(7) 0.0269(8) 0.1850(6) 0.041(5) Uiso 1 1 d . . .
O32 O 0.2732(7) 0.0224(8) 0.0802(6) 0.039(5) Uiso 1 1 d . . .
O33 O 0.2237(7) -0.0325(9) 0.1435(6) 0.044(5) Uiso 1 1 d . . .
O34 O 0.1791(8) 0.0234(9) 0.0665(6) 0.052(6) Uiso 1 1 d . . .
O35 O 0.1087(8) -0.0631(9) 0.1460(6) 0.051(6) Uiso 1 1 d . . .
O36 O 0.1695(9) 0.1120(11) 0.0068(7) 0.069(7) Uiso 1 1 d . . .
O37 O 0.1456(7) 0.0947(8) 0.1147(6) 0.043(5) Uiso 1 1 d . . .
O38 O 0.1847(9) 0.2181(10) 0.0245(8) 0.073(8) Uiso 1 1 d . . .
O39 O 0.1176(7) 0.2465(8) 0.1148(6) 0.039(5) Uiso 1 1 d . . .
O40 O 0.0479(9) 0.1766(11) 0.1937(8) 0.073(8) Uiso 1 1 d . . .
O41 O 0.0695(7) 0.1609(8) 0.1189(6) 0.039(5) Uiso 1 1 d . . .
O42 O 0.1176(7) 0.1742(8) 0.0601(5) 0.033(5) Uiso 1 1 d . . .
O43 O 0.0741(8) 0.0393(9) 0.1386(6) 0.050(6) Uiso 1 1 d . . .
O44 O 0.0739(7) 0.0160(8) 0.0605(5) 0.035(5) Uiso 1 1 d . . .
O45 O 0.1305(7) -0.0757(9) 0.0687(6) 0.045(6) Uiso 1 1 d . . .
O46 O 0.1409(7) -0.1799(8) 0.0430(6) 0.038(5) Uiso 1 1 d . . .
O47 O 0.0497(7) -0.2036(8) 0.0081(6) 0.037(5) Uiso 1 1 d . . .
O48 O 0.0333(6) -0.0900(7) 0.0226(5) 0.029(5) Uiso 1 1 d . . .
O49 O 0.0739(6) -0.1643(8) 0.0807(5) 0.030(5) Uiso 1 1 d . . .
O50 O 0.1133(9) 0.3404(10) 0.1531(7) 0.063(7) Uiso 1 1 d . . .
O51 O 0.0419(7) 0.2573(9) 0.1356(6) 0.046(6) Uiso 1 1 d . . .
O52 O 0.0888(8) 0.3347(9) 0.0667(6) 0.052(6) Uiso 1 1 d . . .
O53 O 0.0166(8) 0.3488(9) 0.0993(6) 0.050(6) Uiso 1 1 d . . .
O54 O -0.0414(7) 0.2142(9) 0.1393(6) 0.049(6) Uiso 1 1 d . . .
O55 O -0.0697(9) 0.3988(11) 0.0536(7) 0.070(7) Uiso 1 1 d . . .
O56 O -0.0035(7) 0.3644(9) 0.0196(6) 0.048(6) Uiso 1 1 d . . .
O57 O -0.1394(10) 0.2466(11) 0.1029(8) 0.076(8) Uiso 1 1 d . . .
O58 O -0.0638(8) 0.2922(9) 0.0836(6) 0.053(6) Uiso 1 1 d . . .
O59 O 0.0756(8) 0.3635(10) -0.0136(7) 0.061(7) Uiso 1 1 d . . .
O60 O 0.0851(8) -0.3066(9) -0.0048(6) 0.050(6) Uiso 1 1 d . . .
O61 O 0.1798(8) -0.2791(9) 0.0445(6) 0.052(6) Uiso 1 1 d . . .
O62 O 0.0999(8) -0.2616(9) 0.0654(6) 0.053(6) Uiso 1 1 d . . .
O63 O 0.0360(8) -0.2439(9) 0.1137(6) 0.048(6) Uiso 1 1 d . . .
O64 O 0.1245(7) -0.2247(9) -0.0275(6) 0.046(6) Uiso 1 1 d . . .
O65 O 0.0048(7) -0.2900(8) 0.0352(6) 0.043(6) Uiso 1 1 d . . .
O66 O 0.1028(7) -0.1504(9) -0.0858(6) 0.047(6) Uiso 1 1 d . . .
O67 O 0.0167(7) 0.2696(9) 0.0499(6) 0.044(6) Uiso 1 1 d . . .
O68 O 0.0875(7) 0.2582(8) 0.0076(6) 0.040(5) Uiso 1 1 d . . .
O69 O 0.0272(8) -0.1895(9) -0.0740(6) 0.050(6) Uiso 1 1 d . . .
O70 O 0.0228(7) 0.1884(8) -0.0475(6) 0.038(5) Uiso 1 1 d . . .
O71 O 0.0934(7) -0.1114(8) -0.0151(6) 0.039(5) Uiso 1 1 d . . .
O72 O 0.1224(9) 0.2232(11) -0.0593(7) 0.069(7) Uiso 1 1 d . . .
O73 O 0.0770(8) -0.0457(10) -0.0828(7) 0.060(7) Uiso 1 1 d . . .
O74 O 0.0013(7) 0.0878(8) 0.0583(6) 0.037(5) Uiso 1 1 d . . .
O75 O 0.0664(7) 0.0992(8) 0.0094(6) 0.042(5) Uiso 1 1 d . . .
O76 O 0.0096(7) -0.1178(8) -0.1281(6) 0.039(5) Uiso 1 1 d . . .
O77 O 0.0250(7) 0.0053(8) -0.0231(5) 0.034(5) Uiso 1 1 d . . .
O78 O 0.0906(9) 0.1196(11) -0.0643(8) 0.065(7) Uiso 1 1 d . . .
O79 O 0.1086(11) 0.0829(16) -0.1177(11) 0.135(13) Uiso 1 1 d . . .
C1 C 0.079(2) 0.100(3) -0.0943(19) 0.13(2) Uiso 1 1 d . . .
C2 C 0.0214(18) 0.066(2) -0.1217(15) 0.103(16) Uiso 1 1 d . . .
N1 N -0.0013(9) 0.0712(11) -0.0912(7) 0.042(7) Uiso 1 1 d . . .
As3 As 0.2124(3) 0.0656(3) 0.0420(3) 0.053(2) Uani 0.50 1 d P . .
N2 N 0.1558(7) 0.8520(8) 0.1779(6) 0.047(7) Uiso 1 1 d D . .
N3 N 0.1856(8) 0.7653(9) 0.2168(7) 0.071(9) Uiso 1 1 d D . .
C3 C 0.1807(10) 0.8177(10) 0.1552(6) 0.051(9) Uiso 1 1 d D . .
C4 C 0.1120(7) 0.8227(10) 0.1832(8) 0.059(10) Uiso 1 1 d D . .
C5 C 0.1926(9) 0.8640(9) 0.2195(7) 0.049(9) Uiso 1 1 d D . .
C6 C 0.2001(12) 0.7666(11) 0.1791(9) 0.102(16) Uiso 1 1 d D . .
C7 C 0.1293(9) 0.7696(11) 0.2048(10) 0.090(14) Uiso 1 1 d D . .
C8 C 0.2089(10) 0.8125(11) 0.2434(7) 0.073(12) Uiso 1 1 d D . .
N4 N 0.4610(7) 0.1162(8) 0.3608(6) 0.054(8) Uiso 1 1 d D . .
N5 N 0.5412(7) 0.0966(8) 0.3450(6) 0.051(8) Uiso 1 1 d D . .
C9 C 0.4641(8) 0.1506(9) 0.3259(7) 0.045(9) Uiso 1 1 d D . .
C10 C 0.4620(8) 0.0578(8) 0.3482(8) 0.056(10) Uiso 1 1 d D . .
C11 C 0.5062(8) 0.1257(12) 0.3976(6) 0.058(10) Uiso 1 1 d D . .
C12 C 0.5068(9) 0.1312(10) 0.3124(6) 0.048(9) Uiso 1 1 d D . .
C13 C 0.5147(9) 0.0450(8) 0.3478(8) 0.050(9) Uiso 1 1 d D . .
C14 C 0.5528(7) 0.1256(11) 0.3853(7) 0.055(10) Uiso 1 1 d D . .
N6 N 0.7167(9) 0.1579(10) 0.9308(7) 0.074(10) Uiso 1 1 d D . .
N7 N 0.7488(9) 0.1108(11) 1.0006(7) 0.089(11) Uiso 1 1 d D . .
C15 C 0.6748(8) 0.1264(13) 0.9389(8) 0.079(13) Uiso 1 1 d D . .
C16 C 0.7584(12) 0.1186(14) 0.9329(9) 0.099(15) Uiso 1 1 d D . .
C17 C 0.7358(13) 0.1981(9) 0.9649(9) 0.103(16) Uiso 1 1 d D . .
C18 C 0.6922(9) 0.1067(14) 0.9826(8) 0.081(13) Uiso 1 1 d D . .
C19 C 0.7705(12) 0.0852(12) 0.9711(9) 0.092(14) Uiso 1 1 d D . .
C20 C 0.7627(12) 0.1696(12) 1.0044(8) 0.103(16) Uiso 1 1 d D . .
N8 N 0.9876(13) 0.3938(17) 0.1894(11) 0.11(3) Uiso 0.50 1 d PD . .
N9 N 0.9257(15) 0.3393(17) 0.2135(13) 0.10(2) Uiso 0.50 1 d PD . .
C21 C 0.9341(14) 0.4058(16) 0.1631(11) 0.026(14) Uiso 0.50 1 d PD . .
C22 C 0.9961(17) 0.3341(19) 0.1866(15) 0.055(19) Uiso 0.50 1 d PD . .
C23 C 0.9931(16) 0.407(2) 0.2329(11) 0.07(2) Uiso 0.50 1 d PD . .
C24 C 0.8999(14) 0.363(2) 0.1717(13) 0.08(2) Uiso 0.50 1 d PD . .
C25 C 0.968(2) 0.3039(15) 0.210(2) 0.23(8) Uiso 0.50 1 d PD . .
C26 C 0.9487(17) 0.384(2) 0.2428(11) 0.040(16) Uiso 0.50 1 d PD . .
N10 N 0.2365(15) 0.4130(12) 0.0626(15) 0.100 Uiso 0.50 1 d PD A 1
C27 C 0.2899(13) 0.395(2) 0.0867(16) 0.100 Uiso 0.50 1 d PD A 1
C28 C 0.230(3) 0.413(2) 0.0169(15) 0.100 Uiso 0.50 1 d PD A 1
C29 C 0.1993(16) 0.3721(17) 0.0699(18) 0.100 Uiso 0.50 1 d PD A 1
N11 N 0.2526(17) 0.3218(16) 0.0404(15) 0.100 Uiso 0.50 1 d PD A 1
C30 C 0.2983(16) 0.341(2) 0.0758(16) 0.100 Uiso 0.50 1 d PD A 1
C31 C 0.2416(14) 0.362(2) 0.0052(11) 0.100 Uiso 0.50 1 d PD A 1
C32 C 0.207(2) 0.3206(14) 0.0553(16) 0.100 Uiso 0.50 1 d PD A 1
O101 O 0.179(5) 0.310(6) 0.069(4) 0.163(12) Uiso 0.33(6) 1 d P B 2
Li1 Li 0.043(4) 0.550(5) 0.030(4) 0.15(4) Uiso 1 1 d . . .
Li2 Li 0.221(4) 0.392(5) 0.178(3) 0.13(4) Uiso 1 1 d . . .
Li3 Li 0.096(4) 0.491(5) -0.024(3) 0.12(3) Uiso 1 1 d . . .
O103 O 0.0911(15) 0.9566(17) 0.2207(12) 0.138(14) Uiso 1 1 d . . .
O104 O 0.3605(15) 0.4900(17) 0.0157(12) 0.142(14) Uiso 1 1 d . . .
O105 O 0.0927(12) 0.6293(14) 0.0835(10) 0.106(10) Uiso 1 1 d . . .
O106 O 0.3585(14) 0.9608(17) 0.3111(11) 0.130(13) Uiso 1 1 d . . .
O107 O 0.0911(12) 0.0739(14) 0.2192(10) 0.107(10) Uiso 1 1 d . . .
O108 O 0.0420(13) 0.4370(15) 0.1534(10) 0.120(12) Uiso 1 1 d . . .
O109 O 0.398(2) 0.286(2) 0.1406(17) 0.21(2) Uiso 1 1 d . . .
O110 O 0.304(2) 0.804(3) 0.1447(17) 0.22(2) Uiso 1 1 d . . .
O111 O 0.362(2) 0.343(3) 0.1876(18) 0.163(12) Uiso 0.75(5) 1 d P . .
O112 O 0.031(2) 0.499(3) -0.0589(17) 0.163(12) Uiso 0.76(5) 1 d P . .
O113 O 0.497(3) 0.302(3) 0.170(2) 0.163(12) Uiso 0.60(5) 1 d P . .
O114 O 0.085(3) 0.455(4) 0.067(2) 0.163(12) Uiso 0.55(5) 1 d P . .

loop_
_atom_site_aniso_label
_atom_site_aniso_U_11
_atom_site_aniso_U_22
_atom_site_aniso_U_33
_atom_site_aniso_U_23
_atom_site_aniso_U_13
_atom_site_aniso_U_12
W1 0.0289(8) 0.0304(9) 0.0496(10) -0.0046(8) -0.0004(7) 0.0022(7)
W2 0.0311(8) 0.0354(10) 0.0449(9) -0.0054(8) -0.0015(7) 0.0010(7)
W3 0.0273(8) 0.0313(9) 0.0516(10) -0.0060(8) -0.0001(7) -0.0022(7)
W4 0.0330(8) 0.0252(9) 0.0530(10) -0.0057(8) 0.0015(7) -0.0003(7)
W5 0.0342(8) 0.0322(9) 0.0490(10) -0.0034(8) 0.0047(7) -0.0027(7)
W6 0.0315(8) 0.0327(10) 0.0454(9) -0.0077(8) 0.0010(7) 0.0009(7)
W7 0.0335(8) 0.0344(10) 0.0513(10) -0.0079(8) 0.0046(7) -0.0007(7)
W8 0.0358(8) 0.0326(10) 0.0447(9) -0.0014(8) 0.0011(7) -0.0017(7)
W9 0.0338(8) 0.0245(9) 0.0499(10) -0.0028(7) 0.0003(7) -0.0004(7)
W10 0.0310(8) 0.0257(9) 0.0482(10) -0.0050(7) -0.0025(7) -0.0003(7)
W11 0.0406(8) 0.0314(9) 0.0588(10) -0.0107(8) 0.0006(7) 0.0020(7)
W12 0.0394(9) 0.0283(10) 0.0717(12) -0.0101(9) 0.0018(8) 0.0038(7)
W13 0.0368(8) 0.0450(11) 0.0593(11) -0.0096(9) 0.0100(8) 0.0040(8)
W14 0.0310(8) 0.0286(9) 0.0612(11) -0.0006(8) -0.0001(8) 0.0036(7)
W15 0.0376(8) 0.0275(9) 0.0505(10) 0.0044(8) 0.0004(8) -0.0019(7)
W16 0.0351(8) 0.0337(10) 0.0485(10) 0.0004(8) 0.0041(7) -0.0028(7)
W17 0.0401(9) 0.0434(11) 0.0476(10) -0.0072(8) 0.0018(8) 0.0015(8)
W18 0.0403(8) 0.0242(9) 0.0620(11) -0.0001(8) 0.0028(8) -0.0030(7)
W19 0.0285(6) 0.0262(7) 0.0395(7) 0.0002(6) 0.0025(6) -0.0025(5)
W20 0.0276(7) 0.0246(8) 0.0441(8) 0.0009(7) -0.0012(6) -0.0013(6)
As1 0.0264(17) 0.025(2) 0.045(2) -0.0043(17) 0.0004(16) -0.0010(15)
As2 0.0302(17) 0.029(2) 0.043(2) -0.0029(16) 0.0006(16) 0.0003(15)
Y1 0.0322(15) 0.0253(17) 0.0487(18) -0.0002(14) -0.0032(14) -0.0013(13)
Y2 0.0328(15) 0.0301(18) 0.0483(18) 0.0000(14) 0.0057(14) -0.0027(13)
As3 0.042(4) 0.030(5) 0.074(6) -0.006(4) 0.005(4) 0.007(4)

loop_
_atom_type_symbol
_atom_type_description
_atom_type_scat_dispersion_real
_atom_type_scat_dispersion_imag
_atom_type_scat_source
C C 0.0181 0.0091 'International Tables Vol C Tables 4.2.6.8 and 6.1.1.4'
H H 0.0000 0.0000 'International Tables Vol C Tables 4.2.6.8 and 6.1.1.4'
As As -0.9300 1.0051 'International Tables Vol C Tables 4.2.6.8 and 6.1.1.4'
Y Y -0.2670 2.0244 'International Tables Vol C Tables 4.2.6.8 and 6.1.1.4'
Li Li 0.0008 0.0003 'International Tables Vol C Tables 4.2.6.8 and 6.1.1.4'
N N 0.0311 0.0180 'International Tables Vol C Tables 4.2.6.8 and 6.1.1.4'
O O 0.0492 0.0322 'International Tables Vol C Tables 4.2.6.8 and 6.1.1.4'
W W -5.4734 5.5774 'International Tables Vol C Tables 4.2.6.8 and 6.1.1.4'

loop_
_geom_angle_atom_site_label_1
_geom_angle_atom_site_label_2
_geom_angle_atom_site_label_3
_geom_angle
_geom_angle_site_symmetry_1
_geom_angle_site_symmetry_3
O1 W1 O4 101.2(9) . .
O1 W1 O5 101.7(9) . .
O4 W1 O5 94.4(9) . .
O1 W1 O2 98.8(9) . .
O4 W1 O2 91.7(9) . .
O5 W1 O2 156.9(9) . .
O1 W1 O6 99.3(10) . .
O4 W1 O6 159.3(8) . .
O5 W1 O6 84.6(9) . .
O2 W1 O6 81.9(9) . .
O1 W1 O18 173.8(9) . .
O4 W1 O18 74.9(8) . .
O5 W1 O18 74.1(7) . .
O2 W1 O18 86.2(7) . .
O6 W1 O18 85.0(8) . .
O7 W2 O3 100.6(9) . .
O7 W2 O10 98.5(9) . .
O3 W2 O10 92.6(9) . .
O7 W2 O9 101.6(9) . .
O3 W2 O9 157.3(9) . .
O10 W2 O9 88.4(9) . .
O7 W2 O2 101.2(9) . .
O3 W2 O2 90.7(9) . .
O10 W2 O2 159.1(9) . .
O9 W2 O2 80.7(9) . .
O7 W2 O17 173.2(8) . .
O3 W2 O17 75.0(8) . .
O10 W2 O17 76.7(8) . .
O9 W2 O17 83.2(8) . .
O2 W2 O17 84.2(7) . .
O8 W3 O11 102.0(9) . .
O8 W3 O6 102.0(9) . .
O11 W3 O6 94.5(9) . .
O8 W3 O9 98.3(9) . .
O11 W3 O9 159.2(9) . .
O6 W3 O9 85.9(9) . .
O8 W3 O12 97.4(9) . .
O11 W3 O12 86.4(9) . .
O6 W3 O12 160.0(9) . .
O9 W3 O12 86.3(9) . .
O8 W3 O15 168.9(8) . .
O11 W3 O15 72.5(8) . .
O6 W3 O15 88.2(8) . .
O9 W3 O15 86.8(8) . .
O12 W3 O15 73.0(8) . .
O26 W4 O28 102.9(9) . .
O26 W4 O14 99.6(10) . .
O28 W4 O14 87.2(9) . .
O26 W4 O12 101.3(9) . .
O28 W4 O12 155.6(9) . .
O14 W4 O12 85.8(9) . .
O26 W4 O25 98.5(10) . .
O28 W4 O25 87.5(8) . .
O14 W4 O25 161.9(10) . .
O12 W4 O25 91.9(9) . .
O26 W4 O15 170.2(8) . .
O28 W4 O15 82.8(7) . .
O14 W4 O15 88.5(8) . .
O12 W4 O15 73.7(8) . .
O25 W4 O15 73.6(8) . .
O27 W5 O30 101.9(10) . .
O27 W5 O24 101.1(10) . .
O30 W5 O24 94.8(9) . .
O27 W5 O25 99.5(10) . .
O30 W5 O25 90.3(9) . .
O24 W5 O25 157.3(9) . .
O27 W5 O11 100.1(9) . .
O30 W5 O11 157.9(9) . .
O24 W5 O11 83.5(8) . .
O25 W5 O11 83.5(8) . .
O27 W5 O15 165.4(9) . .
O30 W5 O15 90.7(8) . .
O24 W5 O15 84.9(8) . .
O25 W5 O15 72.9(8) . .
O11 W5 O15 67.2(7) . .
O13 W6 O29 102.9(9) . .
O13 W6 O16 101.6(9) . .
O29 W6 O16 95.1(9) . .
O13 W6 O14 104.1(10) . .
O29 W6 O14 87.5(9) . .
O16 W6 O14 152.8(9) . .
O13 W6 O10 92.2(9) . .
O29 W6 O10 164.2(8) . .
O16 W6 O10 86.2(8) . .
O14 W6 O10 84.3(8) . .
O13 W6 O17 164.6(8) . .
O29 W6 O17 91.8(8) . .
O16 W6 O17 72.3(7) . .
O14 W6 O17 80.6(8) . .
O10 W6 O17 73.6(7) . .
O23 W7 O32 101.1(9) . .
O23 W7 O24 100.6(10) . .
O32 W7 O24 94.0(9) . .
O23 W7 O22 101.6(10) . .
O32 W7 O22 92.8(9) . .
O24 W7 O22 155.0(9) . .
O23 W7 O5 97.4(9) . .
O32 W7 O5 161.4(8) . .
O24 W7 O5 83.6(8) . .
O22 W7 O5 82.3(8) . .
O23 W7 O18 165.1(8) . .
O32 W7 O18 92.3(8) . .
O24 W7 O18 84.7(8) . .
O22 W7 O18 71.0(8) . .
O5 W7 O18 69.2(7) . .
O19 W8 O31 106.3(9) . .
O19 W8 O20 104.2(10) . .
O31 W8 O20 91.3(9) . .
O19 W8 O16 94.9(9) . .
O31 W8 O16 93.2(8) . .
O20 W8 O16 158.3(9) . .
O19 W8 O3 94.3(9) . .
O31 W8 O3 159.3(9) . .
O20 W8 O3 86.0(9) . .
O16 W8 O3 82.4(8) . .
O19 W8 O17 164.7(9) . .
O31 W8 O17 85.5(8) . .
O20 W8 O17 84.9(9) . .
O16 W8 O17 74.3(7) . .
O3 W8 O17 73.8(7) . .
O33 W9 O21 104.8(10) . .
O33 W9 O20 92.2(9) . .
O21 W9 O20 100.6(10) . .
O33 W9 O22 96.8(9) . .
O21 W9 O22 96.9(10) . .
O20 W9 O22 157.6(10) . .
O33 W9 O4 163.2(9) . .
O21 W9 O4 91.6(9) . .
O20 W9 O4 81.0(8) . .
O22 W9 O4 84.7(8) . .
O33 W9 O18 90.7(8) . .
O21 W9 O18 163.6(8) . .
O20 W9 O18 84.1(9) . .
O22 W9 O18 75.4(8) . .
O4 W9 O18 73.5(7) . .
O37 W10 O42 98.8(9) . .
O37 W10 O28 100.0(9) . .
O42 W10 O28 96.1(8) . .
O37 W10 O41 97.5(9) . .
O42 W10 O41 100.5(8) . .
O28 W10 O41 153.7(8) . .
O37 W10 O39 175.5(8) . .
O42 W10 O39 84.2(8) . .
O28 W10 O39 82.9(8) . .
O41 W10 O39 78.7(8) . .
O37 W10 O29 87.0(8) . .
O42 W10 O29 173.5(8) . .
O28 W10 O29 79.9(7) . .
O41 W10 O29 81.6(7) . .
O39 W10 O29 90.2(7) . .
O39 W11 O50 102.6(10) . .
O39 W11 O51 87.7(9) . .
O50 W11 O51 102.3(10) . .
O39 W11 O52 96.5(9) . .
O50 W11 O52 103.0(10) . .
O51 W11 O52 152.8(9) . .
O39 W11 O53 163.2(9) . .
O50 W11 O53 93.2(10) . .
O51 W11 O53 83.5(9) . .
O52 W11 O53 85.2(9) . .
O39 W11 O67 93.0(8) . .
O50 W11 O67 163.7(10) . .
O51 W11 O67 82.8(8) . .
O52 W11 O67 70.1(8) . .
O53 W11 O67 71.8(8) . .
O55 W12 O56 99.2(11) . .
O55 W12 O53 100.0(11) . .
O56 W12 O53 94.4(9) . .
O55 W12 O60 100.3(10) . 5
O56 W12 O60 88.6(9) . 5
O53 W12 O60 158.7(10) . 5
O55 W12 O58 101.3(11) . .
O56 W12 O58 159.3(10) . .
O53 W12 O58 84.9(9) . .
O60 W12 O58 85.0(9) 5 .
O55 W12 O67 172.2(10) . .
O56 W12 O67 74.8(9) . .
O53 W12 O67 75.8(8) . .
O60 W12 O67 84.7(8) 5 .
O58 W12 O67 85.0(8) . .
O57 W13 O58 99.7(12) . .
O57 W13 O66 100.5(11) . 5
O58 W13 O66 159.2(9) . 5
O57 W13 O64 105.1(11) . 5
O58 W13 O64 91.4(9) . 5
O66 W13 O64 87.9(9) 5 5
O57 W13 O54 97.6(11) . .
O58 W13 O54 88.2(9) . .
O66 W13 O54 84.4(9) 5 .
O64 W13 O54 157.1(9) 5 .
O57 W13 O69 168.7(11) . 5
O58 W13 O69 86.0(9) . 5
O66 W13 O69 73.3(8) 5 5
O64 W13 O69 84.3(8) 5 5
O54 W13 O69 72.8(8) . 5
O61 W14 O62 100.3(10) . .
O61 W14 O46 99.4(10) . .
O62 W14 O46 91.1(9) . .
O61 W14 O60 101.2(10) . .
O62 W14 O60 91.5(10) . .
O46 W14 O60 158.4(9) . .
O61 W14 O64 101.6(9) . .
O62 W14 O64 158.1(9) . .
O46 W14 O64 85.3(9) . .
O60 W14 O64 84.3(9) . .
O61 W14 O47 171.6(9) . .
O62 W14 O47 74.9(8) . .
O46 W14 O47 74.1(8) . .
O60 W14 O47 85.9(8) . .
O64 W14 O47 83.4(8) . .
O63 W15 O70 103.4(9) . 5
O63 W15 O65 103.2(10) . .
O70 W15 O65 94.9(9) 5 .
O63 W15 O49 96.3(9) . .
O70 W15 O49 91.7(8) 5 .
O65 W15 O49 157.3(8) . .
O63 W15 O62 99.7(9) . .
O70 W15 O62 156.8(9) 5 .
O65 W15 O62 82.5(8) . .
O49 W15 O62 82.9(8) . .
O63 W15 O47 166.5(8) . .
O70 W15 O47 87.6(8) 5 .
O65 W15 O47 83.4(8) . .
O49 W15 O47 75.2(7) . .
O62 W15 O47 69.2(8) . .
O73 W16 O74 105.6(10) . 5
O73 W16 O71 102.8(10) . .
O74 W16 O71 88.3(8) 5 .
O73 W16 O66 99.3(10) . .
O74 W16 O66 154.5(9) 5 .
O71 W16 O66 91.6(8) . .
O73 W16 O76 95.6(10) . .
O74 W16 O76 86.2(8) 5 .
O71 W16 O76 161.6(8) . .
O66 W16 O76 86.0(8) . .
O73 W16 O69 165.0(10) . .
O74 W16 O69 82.2(8) 5 .
O71 W16 O69 90.1(8) . .
O66 W16 O69 72.3(8) . .
O76 W16 O69 71.8(8) . .
O40 W17 O54 100.1(10) . .
O40 W17 O76 99.2(11) . 5
O54 W17 O76 89.7(9) . 5
O40 W17 O41 105.6(10) . .
O54 W17 O41 154.4(9) . .
O76 W17 O41 86.6(8) 5 .
O40 W17 O51 100.7(11) . .
O54 W17 O51 87.5(9) . .
O76 W17 O51 160.1(8) 5 .
O41 W17 O51 87.3(9) . .
O40 W17 O69 170.4(10) . 5
O54 W17 O69 73.7(8) . 5
O76 W17 O69 73.8(8) 5 5
O41 W17 O69 80.9(8) . 5
O51 W17 O69 86.5(8) . 5
O59 W18 O68 102.6(10) . .
O59 W18 O65 102.4(10) . 5
O68 W18 O65 92.2(9) . 5
O59 W18 O52 97.7(10) . .
O68 W18 O52 95.7(9) . .
O65 W18 O52 156.2(9) 5 .
O59 W18 O56 96.5(10) . .
O68 W18 O56 161.0(9) . .
O65 W18 O56 83.4(8) 5 .
O52 W18 O56 81.9(8) . .
O59 W18 O67 165.1(10) . .
O68 W18 O67 89.1(8) . .
O65 W18 O67 86.2(8) 5 .
O52 W18 O67 71.6(8) . .
O56 W18 O67 72.1(8) . .
O75 W19 O44 101.5(9) . .
O75 W19 O77 95.7(9) . .
O44 W19 O77 100.2(8) . .
O75 W19 O74 103.9(9) . .
O44 W19 O74 93.4(8) . .
O77 W19 O74 153.3(8) . .
O75 W19 O77 168.2(8) . 5
O44 W19 O77 89.1(8) . 5
O77 W19 O77 77.2(8) . 5
O74 W19 O77 80.2(8) . 5
O75 W19 O48 86.1(8) . 5
O44 W19 O48 171.3(8) . 5
O77 W19 O48 82.9(7) . 5
O74 W19 O48 80.7(7) . 5
O77 W19 O48 83.6(7) 5 5
O75 W19 W19 135.9(7) . 5
O44 W19 W19 95.6(6) . 5
O77 W19 W19 40.9(6) . 5
O74 W19 W19 115.4(6) . 5
O77 W19 W19 36.3(5) 5 5
O48 W19 W19 81.4(5) 5 5
O45 W20 O48 101.7(9) . .
O45 W20 O49 101.4(9) . .
O48 W20 O49 94.2(8) . .
O45 W20 O46 98.5(9) . .
O48 W20 O46 159.1(8) . .
O49 W20 O46 86.7(8) . .
O45 W20 O71 103.3(9) . .
O48 W20 O71 85.6(8) . .
O49 W20 O71 154.8(8) . .
O46 W20 O71 84.9(8) . .
O45 W20 O47 167.8(8) . .
O48 W20 O47 89.8(7) . .
O49 W20 O47 73.2(7) . .
O46 W20 O47 70.5(7) . .
O71 W20 O47 81.6(7) . .
O18 As1 O17 98.2(9) . .
O18 As1 O15 97.4(9) . .
O17 As1 O15 97.4(9) . .
O67 As2 O69 94.7(10) 5 .
O67 As2 O47 102.2(9) 5 .
O69 As2 O47 97.7(9) . .
O44 Y1 O37 82.8(7) . .
O44 Y1 O35 96.8(7) . .
O37 Y1 O35 138.4(8) . .
O44 Y1 O31 141.6(7) . .
O37 Y1 O31 76.8(7) . .
O35 Y1 O31 78.5(7) . .
O44 Y1 O33 147.3(7) . .
O37 Y1 O33 110.8(7) . .
O35 Y1 O33 91.9(7) . .
O31 Y1 O33 71.1(7) . .
O44 Y1 O34 78.4(7) . .
O37 Y1 O34 75.3(8) . .
O35 Y1 O34 145.7(8) . .
O31 Y1 O34 125.7(7) . .
O33 Y1 O34 76.7(7) . .
O44 Y1 O43 71.9(7) . .
O37 Y1 O43 71.9(7) . .
O35 Y1 O43 68.6(7) . .
O31 Y1 O43 71.0(7) . .
O33 Y1 O43 140.0(7) . .
O34 Y1 O43 137.8(7) . .
O44 Y1 O45 69.7(7) . .
O37 Y1 O45 139.9(7) . .
O35 Y1 O45 75.4(7) . .
O31 Y1 O45 141.6(7) . .
O33 Y1 O45 82.2(7) . .
O34 Y1 O45 71.1(7) . .
O43 Y1 O45 122.6(7) . .
O68 Y2 O70 75.3(7) . .
O68 Y2 O78 139.9(8) . .
O70 Y2 O78 74.8(8) . .
O68 Y2 O42 73.2(7) . .
O70 Y2 O42 113.9(7) . .
O78 Y2 O42 144.5(8) . .
O68 Y2 O36 140.5(8) . .
O70 Y2 O36 144.1(8) . .
O78 Y2 O36 72.6(9) . .
O42 Y2 O36 85.7(8) . .
O68 Y2 O75 121.5(7) . .
O70 Y2 O75 80.2(7) . .
O78 Y2 O75 78.5(8) . .
O42 Y2 O75 69.9(7) . .
O36 Y2 O75 79.1(8) . .
O68 Y2 O72 79.3(8) . .
O70 Y2 O72 83.9(8) . .
O78 Y2 O72 71.5(9) . .
O42 Y2 O72 141.3(8) . .
O36 Y2 O72 99.4(9) . .
O75 Y2 O72 148.8(8) . .
O68 Y2 O38 72.5(7) . .
O70 Y2 O38 143.2(8) . .
O78 Y2 O38 122.1(8) . .
O42 Y2 O38 72.8(7) . .
O36 Y2 O38 69.5(8) . .
O75 Y2 O38 132.4(8) . .
O72 Y2 O38 73.3(8) . .
W1 O2 W2 157.4(12) . .
W2 O3 W8 119.3(10) . .
W1 O4 W9 117.7(10) . .
W1 O5 W7 122.7(10) . .
W3 O6 W1 150.8(12) . .
W2 O9 W3 152.0(12) . .
W2 O10 W6 120.7(11) . .
W3 O11 W5 121.8(10) . .
W4 O12 W3 119.0(11) . .
W4 O14 W6 148.2(12) . .
As1 O15 W3 133.4(10) . .
As1 O15 W4 115.3(9) . .
W3 O15 W4 94.3(7) . .
As1 O15 W5 113.6(9) . .
W3 O15 W5 98.3(7) . .
W4 O15 W5 94.1(7) . .
W6 O16 W8 121.0(10) . .
As1 O17 W8 117.2(10) . .
As1 O17 W2 134.3(10) . .
W8 O17 W2 91.8(7) . .
As1 O17 W6 121.9(10) . .
W8 O17 W6 92.1(7) . .
W2 O17 W6 88.8(7) . .
As1 O18 W9 117.1(9) . .
As1 O18 W1 133.9(10) . .
W9 O18 W1 93.8(7) . .
As1 O18 W7 116.1(9) . .
W9 O18 W7 92.9(7) . .
W1 O18 W7 93.8(7) . .
W8 O20 W9 144.3(13) . .
W9 O22 W7 119.3(11) . .
W7 O24 W5 141.8(11) . .
W5 O25 W4 119.3(12) . .
W4 O28 W10 155.7(11) . .
W6 O29 W10 151.4(11) . .
W5 O30 As3 148.7(12) . .
W8 O31 Y1 159.7(11) . .
W7 O32 As3 152.7(12) . .
W9 O33 Y1 158.6(12) . .
As3 O34 Y1 154.1(12) . .
As3 O36 Y2 150.8(13) . .
W10 O37 Y1 167.6(11) . .
W11 O39 W10 154.5(11) . .
W17 O41 W10 152.1(12) . .
W10 O42 Y2 169.5(11) . .
W19 O44 Y1 157.7(11) . .
W20 O45 Y1 148.3(11) . .
W14 O46 W20 122.7(10) . .
As2 O47 W14 133.2(10) . .
As2 O47 W15 114.7(9) . .
W14 O47 W15 94.0(7) . .
As2 O47 W20 121.5(10) . .
W14 O47 W20 92.4(7) . .
W15 O47 W20 91.0(7) . .
W20 O48 W19 155.7(10) . 5
W15 O49 W20 120.1(9) . .
W11 O51 W17 146.1(12) . .
W11 O52 W18 123.5(11) . .
W12 O53 W11 121.8(11) . .
W17 O54 W13 119.7(11) . .
W12 O56 W18 120.2(11) . .
W13 O58 W12 147.3(12) . .
W14 O60 W12 156.7(13) . 5
W14 O62 W15 121.9(12) . .
W13 O64 W14 147.6(12) 5 .
W18 O65 W15 143.7(12) 5 .
W13 O66 W16 120.2(11) 5 .
As2 O67 W18 114.7(10) 5 .
As2 O67 W12 132.3(10) 5 .
W18 O67 W12 92.8(8) . .
As2 O67 W11 123.1(10) 5 .
W18 O67 W11 94.4(7) . .
W12 O67 W11 90.3(7) . .
W18 O68 Y2 157.7(11) . .
As2 O69 W13 135.2(12) . 5
As2 O69 W16 113.2(10) . .
W13 O69 W16 93.9(8) 5 .
As2 O69 W17 117.6(10) . 5
W13 O69 W17 93.8(8) 5 5
W16 O69 W17 94.0(8) . 5
W15 O70 Y2 154.3(11) 5 .
W16 O71 W20 147.5(11) . .
W16 O74 W19 147.0(11) 5 .
W19 O75 Y2 170.2(11) . .
W17 O76 W16 120.3(10) 5 .
W19 O77 W19 102.8(8) . 5
C1 O78 Y2 169(4) . .
O78 C1 O79 130(6) . .
O78 C1 C2 130(5) . .
O79 C1 C2 99(4) . .
N1 C2 C1 97(4) . .
O34 As3 O36 110.9(10) . .
O34 As3 O32 81.0(9) . .
O36 As3 O32 167.9(10) . .
O34 As3 O30 119.8(10) . .
O36 As3 O30 89.1(10) . .
O32 As3 O30 82.7(8) . .
C3 N2 C4 109.9(14) . .
C3 N2 C5 109.4(13) . .
C4 N2 C5 107.9(14) . .
C6 N3 C7 109.1(15) . .
C6 N3 C8 109.4(15) . .
C7 N3 C8 108.6(14) . .
N2 C3 C6 109.5(12) . .
N2 C4 C7 110.0(12) . .
N2 C5 C8 110.3(12) . .
N3 C6 C3 110.3(13) . .
N3 C7 C4 109.5(13) . .
N3 C8 C5 109.4(12) . .
C11 N4 C9 109.9(14) . .
C11 N4 C10 107.9(14) . .
C9 N4 C10 107.2(13) . .
C12 N5 C13 109.4(13) . .
C12 N5 C14 108.3(14) . .
C13 N5 C14 107.6(13) . .
C12 C9 N4 109.6(12) . .
N4 C10 C13 108.4(12) . .
N4 C11 C14 109.0(12) . .
N5 C12 C9 109.2(12) . .
N5 C13 C10 109.1(12) . .
C11 C14 N5 109.1(12) . .
C17 N6 C16 109.0(15) . .
C17 N6 C15 106.8(15) . .
C16 N6 C15 107.3(15) . .
C19 N7 C18 107.7(15) . .
C19 N7 C20 108.4(15) . .
C18 N7 C20 108.1(15) . .
N6 C15 C18 110.1(13) . .
N6 C16 C19 109.9(13) . .
N6 C17 C20 110.3(13) . .
N7 C18 C15 109.6(13) . .
N7 C19 C16 110.4(13) . .
N7 C20 C17 109.8(13) . .
C21 N8 C22 107.6(16) . .
C21 N8 C23 108.2(16) . .
C22 N8 C23 108.6(16) . .
C26 N9 C24 108.8(16) . .
C26 N9 C25 108.2(17) . .
C24 N9 C25 106.9(16) . .
N8 C21 C24 108.0(14) . .
N8 C22 C25 109.1(14) . .
N8 C23 C26 109.2(14) . .
N9 C24 C21 109.4(14) . .
N9 C25 C22 108.7(14) . .
N9 C26 C23 109.1(14) . .
C27 N10 C28 109.2(15) . .
C27 N10 C29 108.3(15) . .
C28 N10 C29 108.6(15) . .
C30 C27 N10 110.6(13) . .
C31 C28 N10 109.4(13) . .
C32 C29 N10 110.2(13) . .
C31 N11 C30 109.4(15) . .
C31 N11 C32 108.3(15) . .
C30 N11 C32 107.9(15) . .
C27 C30 N11 109.9(13) . .
C28 C31 N11 111.0(13) . .
C29 C32 N11 110.1(13) . .
O112 Li3 Li1 77(4) . .

loop_
_geom_bond_atom_site_label_1
_geom_bond_atom_site_label_2
_geom_bond_distance
_geom_bond_site_symmetry_2
W1 O1 1.73(2) .
W1 O4 1.85(2) .
W1 O5 1.88(2) .
W1 O2 1.91(2) .
W1 O6 1.95(2) .
W1 O18 2.391(19) .
W2 O7 1.76(2) .
W2 O3 1.83(2) .
W2 O10 1.88(2) .
W2 O9 1.94(2) .
W2 O2 1.95(2) .
W2 O17 2.429(19) .
W3 O8 1.750(19) .
W3 O11 1.86(2) .
W3 O6 1.89(2) .
W3 O9 1.95(2) .
W3 O12 1.98(2) .
W3 O15 2.297(18) .
W4 O26 1.73(2) .
W4 O28 1.892(18) .
W4 O14 1.92(2) .
W4 O12 1.93(2) .
W4 O25 1.97(2) .
W4 O15 2.30(2) .
W5 O27 1.69(2) .
W5 O30 1.79(2) .
W5 O24 1.95(2) .
W5 O25 1.96(2) .
W5 O11 2.14(2) .
W5 O15 2.335(19) .
W6 O13 1.73(2) .
W6 O29 1.806(19) .
W6 O16 1.91(2) .
W6 O14 1.95(2) .
W6 O10 2.04(2) .
W6 O17 2.45(2) .
W7 O23 1.73(2) .
W7 O32 1.772(19) .
W7 O24 1.90(2) .
W7 O22 1.98(2) .
W7 O5 2.133(19) .
W7 O18 2.434(19) .
W8 O19 1.74(2) .
W8 O31 1.808(19) .
W8 O20 1.92(2) .
W8 O16 2.01(2) .
W8 O3 2.094(19) .
W8 O17 2.29(2) .
W9 O33 1.77(2) .
W9 O21 1.79(2) .
W9 O20 1.95(2) .
W9 O22 1.96(2) .
W9 O4 2.113(18) .
W9 O18 2.25(2) .
W10 O37 1.77(2) .
W10 O42 1.804(18) .
W10 O28 1.930(18) .
W10 O41 1.936(19) .
W10 O39 2.15(2) .
W10 O29 2.210(19) .
W11 O39 1.76(2) .
W11 O50 1.77(2) .
W11 O51 1.88(2) .
W11 O52 1.93(2) .
W11 O53 2.06(2) .
W11 O67 2.44(2) .
W12 O55 1.73(3) .
W12 O56 1.82(2) .
W12 O53 1.87(2) .
W12 O60 1.97(2) 5
W12 O58 1.99(2) .
W12 O67 2.40(2) .
W13 O57 1.69(3) .
W13 O58 1.88(2) .
W13 O66 1.94(2) 5
W13 O64 1.96(2) 5
W13 O54 2.01(2) .
W13 O69 2.29(2) 5
W14 O61 1.69(2) .
W14 O62 1.78(2) .
W14 O46 1.89(2) .
W14 O60 1.90(2) .
W14 O64 1.99(2) .
W14 O47 2.310(19) .
W15 O63 1.72(2) .
W15 O70 1.807(19) 5
W15 O65 1.94(2) .
W15 O49 1.938(18) .
W15 O62 2.10(2) .
W15 O47 2.333(19) .
W16 O73 1.66(2) .
W16 O74 1.926(19) 5
W16 O71 1.941(19) .
W16 O66 1.95(2) .
W16 O76 2.027(19) .
W16 O69 2.32(2) .
W17 O40 1.76(3) .
W17 O54 1.89(2) .
W17 O76 1.90(2) 5
W17 O41 1.932(19) .
W17 O51 1.96(2) .
W17 O69 2.33(2) 5
W18 O59 1.73(2) .
W18 O68 1.80(2) .
W18 O65 1.93(2) 5
W18 O52 2.03(2) .
W18 O56 2.11(2) .
W18 O67 2.31(2) .
W19 O75 1.76(2) .
W19 O44 1.771(19) .
W19 O77 1.917(19) .
W19 O74 1.985(19) .
W19 O77 2.122(19) 5
W19 O48 2.178(17) 5
W19 W19 3.160(3) 5
W20 O45 1.75(2) .
W20 O48 1.774(17) .
W20 O49 1.960(18) .
W20 O46 1.98(2) .
W20 O71 1.990(19) .
W20 O47 2.40(2) .
As1 O18 1.80(2) .
As1 O17 1.82(2) .
As1 O15 1.85(2) .
As2 O67 1.78(2) 5
As2 O69 1.84(2) .
As2 O47 1.847(19) .
Y1 O44 2.291(18) .
Y1 O37 2.30(2) .
Y1 O35 2.36(2) .
Y1 O31 2.37(2) .
Y1 O33 2.38(2) .
Y1 O34 2.38(2) .
Y1 O43 2.51(2) .
Y1 O45 2.56(2) .
Y2 O68 2.30(2) .
Y2 O70 2.305(19) .
Y2 O78 2.32(3) .
Y2 O42 2.326(18) .
Y2 O36 2.35(3) .
Y2 O75 2.36(2) .
Y2 O72 2.39(3) .
Y2 O38 2.48(2) .
O30 As3 2.14(2) .
O32 As3 2.11(2) .
O34 As3 1.83(2) .
O36 As3 1.85(3) .
O48 W19 2.178(17) 5
O60 W12 1.97(2) 5
O64 W13 1.96(2) 5
O65 W18 1.93(2) 5
O66 W13 1.94(2) 5
O67 As2 1.78(2) 5
O69 W13 2.29(2) 5
O69 W17 2.33(2) 5
O70 W15 1.807(19) 5
O74 W16 1.926(19) 5
O76 W17 1.90(2) 5
O77 W19 2.122(19) 5
O78 C1 1.12(6) .
O79 C1 1.43(7) .
C1 C2 1.83(8) .
C2 N1 1.44(5) .
N2 C3 1.513(18) .
N2 C4 1.521(18) .
N2 C5 1.528(18) .
N3 C6 1.523(19) .
N3 C7 1.523(19) .
N3 C8 1.529(19) .
C3 C6 1.54(2) .
C4 C7 1.54(2) .
C5 C8 1.54(2) .
N4 C11 1.516(18) .
N4 C9 1.538(18) .
N4 C10 1.545(19) .
N5 C12 1.516(18) .
N5 C13 1.529(18) .
N5 C14 1.537(18) .
C9 C12 1.53(2) .
C10 C13 1.55(2) .
C11 C14 1.54(2) .
N6 C17 1.530(19) .
N6 C16 1.533(19) .
N6 C15 1.544(19) .
N7 C19 1.526(19) .
N7 C18 1.531(19) .
N7 C20 1.533(19) .
C15 C18 1.54(2) .
C16 C19 1.53(2) .
C17 C20 1.53(2) .
N8 C21 1.53(2) .
N8 C22 1.53(2) .
N8 C23 1.53(2) .
N9 C26 1.53(2) .
N9 C24 1.54(2) .
N9 C25 1.54(2) .
C21 C24 1.55(3) .
C22 C25 1.54(3) .
C23 C26 1.54(2) .
N10 C27 1.549(18) .
N10 C28 1.564(18) .
N10 C29 1.566(18) .
C27 C30 1.447(18) .
C28 C31 1.446(18) .
C29 C32 1.440(18) .
N11 C31 1.550(18) .
N11 C30 1.558(18) .
N11 C32 1.571(18) .
Li1 Li3 3.17(16) .
Li3 O112 1.87(12) .
